data_8105077
loop_
_publ_author_name
'Yan, Xifeng'
'Zhong, Shibin'
'Zhang, Hong'

_publ_section_title
;
 The crystal structure of (E)-N&#x2032;-(1-(3-chloro-4-fluorophenyl)
 ethylidene)-2-hydroxybenzohydrazide, C15H12ClFN2O2
;
_journal_issue 2
_journal_name_full 'Zeitschrift f\"ur Kristallographie - New Crystal Structures'
_journal_page_first 263
_journal_page_last 265
_journal_paper_doi 10.1515/ncrs-2019-0571
_journal_volume 235
_journal_year 2020
_chemical_formula_moiety 'C15 H12 Cl F N2 O2'
_chemical_formula_sum 'C15 H12 Cl F N2 O2'
_chemical_formula_weight 306.72
_space_group_crystal_system monoclinic
_space_group_IT_number 14
_space_group_name_Hall '-P 2ybc'
_space_group_name_H-M_alt 'P 1 21/c 1'
_atom_sites_solution_hydrogens geom
_audit_creation_method SHELXL-2014/7
_cell_angle_alpha 90
_cell_angle_beta 126.250(2)
_cell_angle_gamma 90
_cell_formula_units_Z 8
_cell_length_a 13.9210(13)
_cell_length_b 13.2329(15)
_cell_length_c 18.7191(19)
_cell_measurement_reflns_used 3264
_cell_measurement_temperature 293(2)
_cell_measurement_theta_max 25.12
_cell_measurement_theta_min 2.11
_cell_volume 2780.9(5)
_computing_cell_refinement 'APEX2-2008 [1]'
_computing_data_collection 'APEX2-2008 [1]'
_computing_data_reduction 'SAINT- 2008 [1]'
_computing_molecular_graphics 'SHELXTL [2]'
_computing_publication_material 'SHELXTL [2]'
_computing_structure_refinement 'SHELXL-2014/7 [2]'
_computing_structure_solution 'Bruker SHELXTL [2]'
_diffrn_ambient_temperature 293(2)
_diffrn_measured_fraction_theta_full 0.999
_diffrn_measured_fraction_theta_max 0.998
_diffrn_measurement_device_type 'Bruker APEX-II CCD'
_diffrn_measurement_method 'phi and omega scans'
_diffrn_radiation_type MoK\a
_diffrn_radiation_wavelength 0.71073
_diffrn_reflns_av_R_equivalents 0.0839
_diffrn_reflns_av_unetI/netI 0.0647
_diffrn_reflns_Laue_measured_fraction_full 0.999
_diffrn_reflns_Laue_measured_fraction_max 0.998
_diffrn_reflns_limit_h_max 17
_diffrn_reflns_limit_h_min -18
_diffrn_reflns_limit_k_max 17
_diffrn_reflns_limit_k_min -9
_diffrn_reflns_limit_l_max 24
_diffrn_reflns_limit_l_min -24
_diffrn_reflns_number 19612
_diffrn_reflns_point_group_measured_fraction_full 0.999
_diffrn_reflns_point_group_measured_fraction_max 0.998
_diffrn_reflns_theta_full 25.242
_diffrn_reflns_theta_max 27.500
_diffrn_reflns_theta_min 2.379
_diffrn_source 'fine-focus sealed tube'
_exptl_absorpt_coefficient_mu 0.292
_exptl_absorpt_correction_T_max 0.97
_exptl_absorpt_correction_T_min 0.94
_exptl_absorpt_correction_type multi-scan
_exptl_absorpt_process_details 'SADABS; Bruker, 2008 [1]'
_exptl_crystal_colour colourless
_exptl_crystal_density_diffrn 1.465
_exptl_crystal_description block
_exptl_crystal_F_000 1264
_exptl_crystal_size_max 0.200
_exptl_crystal_size_mid 0.150
_exptl_crystal_size_min 0.120
_refine_diff_density_max 0.817
_refine_diff_density_min -0.359
_refine_diff_density_rms 0.054
_refine_ls_extinction_coef .
_refine_ls_extinction_method none
_refine_ls_goodness_of_fit_ref 1.096
_refine_ls_hydrogen_treatment constr
_refine_ls_matrix_type full
_refine_ls_number_parameters 381
_refine_ls_number_reflns 6361
_refine_ls_number_restraints 0
_refine_ls_restrained_S_all 1.096
_refine_ls_R_factor_all 0.0815
_refine_ls_R_factor_gt 0.0499
_refine_ls_shift/su_max 0.000
_refine_ls_shift/su_mean 0.000
_refine_ls_structure_factor_coef Fsqd
_refine_ls_weighting_details 'w=1/[\s^2^(Fo^2^)+(0.0400P)^2^+1.2200P] where P=(Fo^2^+2Fc^2^)/3'
_refine_ls_weighting_scheme calc
_refine_ls_wR_factor_gt 0.1338
_refine_ls_wR_factor_ref 0.1420
_reflns_Friedel_coverage 0.000
_reflns_Friedel_fraction_full .
_reflns_Friedel_fraction_max .
_reflns_number_gt 4081
_reflns_number_total 6361
_reflns_threshold_expression 'I > 2\s(I)'
_cod_data_source_file suppl_ncrs-2019-0571_suppl.cif
_cod_data_source_block 1
_cod_original_sg_symbol_H-M 'P 21/c'
_cod_database_code 8105077
_shelx_shelxl_version_number 2014/7
_shelx_space_group_comment
; 
The symmetry employed for this shelxl refinement is uniquely defined 
by the following loop, which should always be used as a source of 
symmetry information in preference to the above space-group names. 
They are only intended as comments. 
;
_shelx_estimated_absorpt_t_min 0.944
_shelx_estimated_absorpt_t_max 0.966

loop_
_space_group_symop_operation_xyz
'x, y, z'
'-x, y+1/2, -z+1/2'
'-x, -y, -z'
'x, -y-1/2, z-1/2'

loop_
_atom_site_label
_atom_site_type_symbol
_atom_site_fract_x
_atom_site_fract_y
_atom_site_fract_z
_atom_site_U_iso_or_equiv
_atom_site_adp_type
_atom_site_occupancy
_atom_site_site_symmetry_order
_atom_site_calc_flag
_atom_site_refinement_flags_posn
_atom_site_refinement_flags_adp
_atom_site_refinement_flags_occupancy
_atom_site_disorder_assembly
_atom_site_disorder_group
C1 C 1.0604(2) 0.1301(2) 0.87188(19) 0.0507(7) Uani 1 1 d . . . . .
H1 H 1.0593 0.1998 0.8651 0.061 Uiso 1 1 calc R U . . .
C2 C 1.0925(2) 0.0916(2) 0.95159(19) 0.0513(7) Uani 1 1 d . . . . .
H2 H 1.1138 0.1346 0.9982 0.062 Uiso 1 1 calc R U . . .
C3 C 1.0924(2) -0.0121(2) 0.96110(19) 0.0514(7) Uani 1 1 d . . . . .
H3 H 1.1128 -0.0391 1.0143 0.062 Uiso 1 1 calc R U . . .
C4 C 1.0626(2) -0.0756(2) 0.89280(18) 0.0513(7) Uani 1 1 d . . . . .
H4 H 1.0640 -0.1451 0.9004 0.062 Uiso 1 1 calc R U . . .
C5 C 1.0304(2) -0.0370(2) 0.81273(18) 0.0497(7) Uani 1 1 d . . . . .
C6 C 1.0294(2) 0.06784(19) 0.80076(18) 0.0504(7) Uani 1 1 d . . . . .
C7 C 0.9952(2) 0.1184(2) 0.71837(18) 0.0502(7) Uani 1 1 d . . . . .
C8 C 0.8638(2) 0.0364(2) 0.49458(19) 0.0525(8) Uani 1 1 d . . . . .
C9 C 0.8362(2) 0.0955(2) 0.41578(18) 0.0505(7) Uani 1 1 d . . . . .
C10 C 0.8011(2) 0.0419(2) 0.33914(18) 0.0510(7) Uani 1 1 d . . . . .
H10 H 0.8037 -0.0283 0.3409 0.061 Uiso 1 1 calc R U . . .
C11 C 0.7634(2) 0.08997(19) 0.26193(18) 0.0494(7) Uani 1 1 d . . . . .
C12 C 0.7603(2) 0.1938(2) 0.25817(19) 0.0514(7) Uani 1 1 d . . . . .
C13 C 0.7950(2) 0.2521(2) 0.33139(18) 0.0533(7) Uani 1 1 d . . . . .
H13 H 0.7933 0.3223 0.3287 0.064 Uiso 1 1 calc R U . . .
C14 C 0.8322(2) 0.20163(19) 0.40882(19) 0.0538(8) Uani 1 1 d . . . . .
H14 H 0.8557 0.2397 0.4585 0.065 Uiso 1 1 calc R U . . .
C15 C 0.8372(2) -0.07834(19) 0.49145(18) 0.0527(7) Uani 1 1 d . . . . .
H15A H 0.8685 -0.1016 0.5500 0.079 Uiso 1 1 calc R U . . .
H15B H 0.8741 -0.1150 0.4693 0.079 Uiso 1 1 calc R U . . .
H15C H 0.7527 -0.0892 0.4531 0.079 Uiso 1 1 calc R U . . .
C16 C 0.5796(2) 0.14467(19) 0.87763(18) 0.0494(7) Uani 1 1 d . . . . .
H16 H 0.5765 0.0748 0.8714 0.059 Uiso 1 1 calc R U . . .
C17 C 0.6282(2) 0.18537(19) 0.96035(19) 0.0512(7) Uani 1 1 d . . . . .
H17 H 0.6581 0.1437 1.0093 0.061 Uiso 1 1 calc R U . . .
C18 C 0.6317(2) 0.28978(19) 0.96899(18) 0.0487(7) Uani 1 1 d . . . . .
H18 H 0.6653 0.3184 1.0244 0.058 Uiso 1 1 calc R U . . .
C19 C 0.5861(2) 0.3513(2) 0.89660(18) 0.0511(7) Uani 1 1 d . . . . .
H19 H 0.5871 0.4210 0.9032 0.061 Uiso 1 1 calc R U . . .
C20 C 0.5385(2) 0.31049(19) 0.81365(18) 0.0483(7) Uani 1 1 d . . . . .
C21 C 0.5347(2) 0.20525(19) 0.80263(18) 0.0489(7) Uani 1 1 d . . . . .
C22 C 0.4876(2) 0.1529(2) 0.71805(18) 0.0496(7) Uani 1 1 d . . . . .
C23 C 0.3919(2) 0.2306(2) 0.50090(19) 0.0532(8) Uani 1 1 d . . . . .
C24 C 0.3444(2) 0.16985(19) 0.41862(18) 0.0500(7) Uani 1 1 d . . . . .
C25 C 0.2960(2) 0.2210(2) 0.33834(17) 0.0510(7) Uani 1 1 d . . . . .
H25 H 0.2888 0.2909 0.3370 0.061 Uiso 1 1 calc R U . . .
C26 C 0.2592(2) 0.17142(19) 0.26227(18) 0.0504(7) Uani 1 1 d . . . . .
C27 C 0.2680(2) 0.06791(19) 0.26216(18) 0.0497(7) Uani 1 1 d . . . . .
C28 C 0.3124(2) 0.0105(2) 0.33861(18) 0.0509(7) Uani 1 1 d . . . . .
H28 H 0.3163 -0.0597 0.3382 0.061 Uiso 1 1 calc R U . . .
C29 C 0.3502(2) 0.06377(19) 0.41518(18) 0.0510(7) Uani 1 1 d . . . . .
H29 H 0.3810 0.0274 0.4670 0.061 Uiso 1 1 calc R U . . .
C30 C 0.4129(2) 0.34686(19) 0.50572(18) 0.0559(8) Uani 1 1 d . . . . .
H30A H 0.3633 0.3804 0.5183 0.084 Uiso 1 1 calc R U . . .
H30B H 0.3932 0.3703 0.4500 0.084 Uiso 1 1 calc R U . . .
H30C H 0.4950 0.3615 0.5518 0.084 Uiso 1 1 calc R U . . .
Cl1 Cl 0.71888(6) 0.02090(5) 0.16886(5) 0.0551(2) Uani 1 1 d . . . . .
Cl2 Cl 0.20314(5) 0.23827(5) 0.16556(4) 0.0528(2) Uani 1 1 d . . . . .
F1 F 0.72159(12) 0.24023(11) 0.18107(10) 0.0539(4) Uani 1 1 d . . . . .
F2 F 0.23185(12) 0.01976(11) 0.18642(10) 0.0520(4) Uani 1 1 d . . . . .
N1 N 0.45966(17) 0.21313(16) 0.64992(15) 0.0488(6) Uani 1 1 d . . . . .
H1A H 0.4694 0.2772 0.6590 0.059 Uiso 1 1 calc R U . . .
N2 N 0.41626(17) 0.17763(16) 0.56630(15) 0.0497(6) Uani 1 1 d . . . . .
N3 N 0.95095(17) 0.05715(16) 0.64765(15) 0.0493(6) Uani 1 1 d . . . . .
H3A H 0.9464 -0.0064 0.6547 0.059 Uiso 1 1 calc R U . . .
N4 N 0.91240(18) 0.09048(16) 0.56430(15) 0.0519(6) Uani 1 1 d . . . . .
O1 O 1.00053(14) -0.09903(13) 0.74459(12) 0.0511(5) Uani 1 1 d . . . . .
H1E H 1.0059 -0.1680 0.7625 0.077 Uiso 1 1 d R U . . .
O2 O 1.00823(14) 0.21007(13) 0.71545(12) 0.0520(5) Uani 1 1 d . . . . .
O3 O 0.49501(14) 0.37106(12) 0.74203(12) 0.0500(5) Uani 1 1 d . . . . .
H3E H 0.5034 0.4405 0.7596 0.075 Uiso 1 1 d R U . . .
O4 O 0.47437(15) 0.06042(13) 0.71121(12) 0.0533(5) Uani 1 1 d . . . . .

loop_
_atom_site_aniso_label
_atom_site_aniso_U_11
_atom_site_aniso_U_22
_atom_site_aniso_U_33
_atom_site_aniso_U_23
_atom_site_aniso_U_13
_atom_site_aniso_U_12
C1 0.0429(14) 0.0457(14) 0.0431(17) -0.0118(13) 0.0142(13) -0.0090(11)
C2 0.0431(13) 0.0464(15) 0.0455(17) -0.0105(13) 0.0158(13) 0.0082(11)
C3 0.0466(14) 0.0475(15) 0.0415(16) -0.0089(13) 0.0158(12) -0.0099(11)
C4 0.0434(14) 0.0447(14) 0.0445(17) -0.0101(13) 0.0143(13) -0.0090(11)
C5 0.0451(14) 0.0428(14) 0.0415(16) -0.0075(12) 0.0147(12) 0.0106(11)
C6 0.0447(14) 0.0404(14) 0.0437(17) 0.0077(12) 0.0138(13) 0.0098(11)
C7 0.0432(14) 0.0405(14) 0.0425(17) 0.0102(12) 0.0119(12) 0.0097(11)
C8 0.0489(14) 0.0436(14) 0.0413(17) -0.0117(13) 0.0137(13) -0.0091(12)
C9 0.0443(14) 0.0427(14) 0.0411(16) -0.0108(13) 0.0124(12) -0.0123(11)
C10 0.0464(14) 0.0407(13) 0.0425(17) 0.0101(12) 0.0134(13) 0.0117(11)
C11 0.0453(14) 0.0428(14) 0.0391(16) -0.0104(12) 0.0133(12) -0.0111(11)
C12 0.0466(14) 0.0428(14) 0.0439(17) 0.0107(13) 0.0153(13) 0.0120(11)
C13 0.0494(14) 0.0446(14) 0.0428(17) 0.0090(13) 0.0145(13) 0.0090(12)
C14 0.0522(15) 0.0398(14) 0.0437(17) -0.0102(12) 0.0141(13) -0.0104(12)
C15 0.0500(14) 0.0426(14) 0.0462(17) 0.0115(13) 0.0179(13) -0.0066(11)
C16 0.0434(13) 0.0408(14) 0.0409(16) 0.0081(12) 0.0122(12) 0.0093(11)
C17 0.0423(13) 0.0446(14) 0.0453(17) -0.0068(13) 0.0141(12) 0.0122(11)
C18 0.0482(14) 0.0422(13) 0.0407(15) 0.0078(12) 0.0180(12) -0.0088(11)
C19 0.0467(14) 0.0432(14) 0.0429(17) -0.0093(12) 0.0154(13) -0.0107(11)
C20 0.0443(13) 0.0391(13) 0.0413(16) 0.0103(12) 0.0141(12) 0.0082(11)
C21 0.0434(13) 0.0400(13) 0.0417(16) 0.0091(12) 0.0133(12) 0.0108(11)
C22 0.0449(14) 0.0410(14) 0.0428(17) -0.0105(12) 0.0148(13) -0.0086(11)
C23 0.0473(14) 0.0458(14) 0.0410(17) -0.0096(13) 0.0122(13) 0.0100(12)
C24 0.0428(13) 0.0396(13) 0.0413(16) 0.0092(12) 0.0104(12) 0.0078(11)
C25 0.0430(13) 0.0423(13) 0.0433(17) -0.0089(12) 0.0121(12) -0.0109(11)
C26 0.0452(14) 0.0411(14) 0.0421(17) 0.0102(12) 0.0133(12) 0.0085(11)
C27 0.0419(13) 0.0421(14) 0.0429(16) -0.0108(12) 0.0128(12) 0.0109(11)
C28 0.0455(14) 0.0423(14) 0.0410(17) 0.0102(12) 0.0124(13) 0.0111(11)
C29 0.0460(14) 0.0419(14) 0.0404(16) -0.0087(12) 0.0119(12) 0.0106(11)
C30 0.0488(15) 0.0461(14) 0.0435(17) 0.0073(13) 0.0111(13) 0.0108(12)
Cl1 0.0496(4) 0.0449(3) 0.0436(4) -0.0098(3) 0.0127(3) 0.0096(3)
Cl2 0.0469(3) 0.0445(3) 0.0427(4) 0.0094(3) 0.0132(3) 0.0095(3)
F1 0.0494(8) 0.0450(8) 0.0441(9) 0.0103(7) 0.0148(7) -0.0099(6)
F2 0.0478(8) 0.0451(8) 0.0408(9) -0.0105(7) 0.0139(7) -0.0094(6)
N1 0.0419(11) 0.0423(11) 0.0412(13) 0.0087(10) 0.0129(10) 0.0079(9)
N2 0.0406(11) 0.0460(13) 0.0417(14) -0.0104(11) 0.0128(11) -0.0101(9)
N3 0.0447(12) 0.0402(11) 0.0397(14) -0.0097(10) 0.0121(10) -0.0090(9)
N4 0.0445(12) 0.0446(12) 0.0433(14) 0.0109(11) 0.0132(11) 0.0112(10)
O1 0.0470(10) 0.0410(9) 0.0419(11) -0.0094(8) 0.0135(9) -0.0095(8)
O2 0.0469(9) 0.0412(10) 0.0449(12) 0.0093(9) 0.0145(8) 0.0105(8)
O3 0.0473(10) 0.0401(9) 0.0396(11) 0.0081(8) 0.0131(8) 0.0090(8)
O4 0.0501(10) 0.0395(10) 0.0430(12) 0.0094(8) 0.0126(9) 0.0097(8)

loop_
_atom_type_symbol
_atom_type_description
_atom_type_scat_dispersion_real
_atom_type_scat_dispersion_imag
_atom_type_scat_source
C C 0.0033 0.0016 'International Tables Vol C Tables 4.2.6.8 and 6.1.1.4'
H H 0.0000 0.0000 'International Tables Vol C Tables 4.2.6.8 and 6.1.1.4'
Cl Cl 0.1484 0.1585 'International Tables Vol C Tables 4.2.6.8 and 6.1.1.4'
F F 0.0171 0.0103 'International Tables Vol C Tables 4.2.6.8 and 6.1.1.4'
N N 0.0061 0.0033 'International Tables Vol C Tables 4.2.6.8 and 6.1.1.4'
O O 0.0106 0.0060 'International Tables Vol C Tables 4.2.6.8 and 6.1.1.4'

loop_
_geom_angle_atom_site_label_1
_geom_angle_atom_site_label_2
_geom_angle_atom_site_label_3
_geom_angle
_geom_angle_site_symmetry_1
_geom_angle_site_symmetry_3
C2 C1 C6 122.2(3) . .
C2 C1 H1 118.9 . .
C6 C1 H1 118.9 . .
C1 C2 C3 118.8(3) . .
C1 C2 H2 120.6 . .
C3 C2 H2 120.6 . .
C4 C3 C2 120.6(3) . .
C4 C3 H3 119.7 . .
C2 C3 H3 119.7 . .
C3 C4 C5 120.6(3) . .
C3 C4 H4 119.7 . .
C5 C4 H4 119.7 . .
O1 C5 C4 121.2(2) . .
O1 C5 C6 118.6(3) . .
C4 C5 C6 120.2(3) . .
C1 C6 C5 117.5(3) . .
C1 C6 C7 117.0(2) . .
C5 C6 C7 125.5(3) . .
O2 C7 N3 122.7(3) . .
O2 C7 C6 121.8(3) . .
N3 C7 C6 115.5(2) . .
N4 C8 C9 112.6(2) . .
N4 C8 C15 123.8(3) . .
C9 C8 C15 123.6(2) . .
C10 C9 C14 116.0(3) . .
C10 C9 C8 118.2(2) . .
C14 C9 C8 125.6(3) . .
C11 C10 C9 121.9(3) . .
C11 C10 H10 119.0 . .
C9 C10 H10 119.0 . .
C10 C11 C12 120.0(3) . .
C10 C11 Cl1 120.3(2) . .
C12 C11 Cl1 119.7(2) . .
F1 C12 C11 119.3(3) . .
F1 C12 C13 119.1(2) . .
C11 C12 C13 121.5(3) . .
C12 C13 C14 117.4(2) . .
C12 C13 H13 121.3 . .
C14 C13 H13 121.3 . .
C13 C14 C9 123.1(3) . .
C13 C14 H14 118.4 . .
C9 C14 H14 118.4 . .
C8 C15 H15A 109.5 . .
C8 C15 H15B 109.5 . .
H15A C15 H15B 109.5 . .
C8 C15 H15C 109.5 . .
H15A C15 H15C 109.5 . .
H15B C15 H15C 109.5 . .
C17 C16 C21 122.2(3) . .
C17 C16 H16 118.9 . .
C21 C16 H16 118.9 . .
C16 C17 C18 118.6(3) . .
C16 C17 H17 120.7 . .
C18 C17 H17 120.7 . .
C19 C18 C17 120.7(3) . .
C19 C18 H18 119.6 . .
C17 C18 H18 119.6 . .
C18 C19 C20 120.7(3) . .
C18 C19 H19 119.7 . .
C20 C19 H19 119.7 . .
O3 C20 C19 120.9(2) . .
O3 C20 C21 118.9(3) . .
C19 C20 C21 120.1(3) . .
C16 C21 C20 117.7(3) . .
C16 C21 C22 117.2(2) . .
C20 C21 C22 125.2(2) . .
O4 C22 N1 123.1(3) . .
O4 C22 C21 121.4(3) . .
N1 C22 C21 115.6(2) . .
N2 C23 C24 113.4(2) . .
N2 C23 C30 123.7(3) . .
C24 C23 C30 122.8(3) . .
C25 C24 C29 115.8(3) . .
C25 C24 C23 118.8(2) . .
C29 C24 C23 125.3(3) . .
C26 C25 C24 122.2(3) . .
C26 C25 H25 118.9 . .
C24 C25 H25 118.9 . .
C25 C26 C27 120.1(3) . .
C25 C26 Cl2 120.3(2) . .
C27 C26 Cl2 119.5(2) . .
F2 C27 C26 119.5(3) . .
F2 C27 C28 118.8(2) . .
C26 C27 C28 121.6(3) . .
C29 C28 C27 116.6(2) . .
C29 C28 H28 121.7 . .
C27 C28 H28 121.7 . .
C28 C29 C24 123.7(3) . .
C28 C29 H29 118.2 . .
C24 C29 H29 118.2 . .
C23 C30 H30A 109.5 . .
C23 C30 H30B 109.5 . .
H30A C30 H30B 109.5 . .
C23 C30 H30C 109.5 . .
H30A C30 H30C 109.5 . .
H30B C30 H30C 109.5 . .
C22 N1 N2 123.8(2) . .
C22 N1 H1A 118.1 . .
N2 N1 H1A 118.1 . .
C23 N2 N1 126.2(2) . .
C7 N3 N4 124.1(2) . .
C7 N3 H3A 118.0 . .
N4 N3 H3A 118.0 . .
C8 N4 N3 126.1(2) . .
C5 O1 H1E 109.2 . .
C20 O3 H3E 109.5 . .

loop_
_geom_bond_atom_site_label_1
_geom_bond_atom_site_label_2
_geom_bond_distance
_geom_bond_site_symmetry_2
C1 C2 1.377(4) .
C1 C6 1.400(4) .
C1 H1 0.9300 .
C2 C3 1.384(4) .
C2 H2 0.9300 .
C3 C4 1.373(4) .
C3 H3 0.9300 .
C4 C5 1.383(4) .
C4 H4 0.9300 .
C5 O1 1.359(3) .
C5 C6 1.404(4) .
C6 C7 1.478(4) .
C7 O2 1.233(3) .
C7 N3 1.350(3) .
C8 N4 1.277(3) .
C8 C9 1.505(4) .
C8 C15 1.555(3) .
C9 C10 1.404(4) .
C9 C14 1.409(3) .
C10 C11 1.368(4) .
C10 H10 0.9300 .
C11 C12 1.375(4) .
C11 Cl1 1.726(3) .
C12 F1 1.353(3) .
C12 C13 1.388(4) .
C13 C14 1.388(4) .
C13 H13 0.9300 .
C14 H14 0.9300 .
C15 H15A 0.9600 .
C15 H15B 0.9600 .
C15 H15C 0.9600 .
C16 C17 1.381(4) .
C16 C21 1.402(4) .
C16 H16 0.9300 .
C17 C18 1.389(3) .
C17 H17 0.9300 .
C18 C19 1.373(4) .
C18 H18 0.9300 .
C19 C20 1.387(4) .
C19 H19 0.9300 .
C20 O3 1.359(3) .
C20 C21 1.404(3) .
C21 C22 1.480(4) .
C22 O4 1.233(3) .
C22 N1 1.352(3) .
C23 N2 1.271(4) .
C23 C24 1.501(4) .
C23 C30 1.558(4) .
C24 C25 1.404(4) .
C24 C29 1.410(3) .
C25 C26 1.363(4) .
C25 H25 0.9300 .
C26 C27 1.375(3) .
C26 Cl2 1.732(3) .
C27 F2 1.351(3) .
C27 C28 1.401(4) .
C28 C29 1.392(4) .
C28 H28 0.9300 .
C29 H29 0.9300 .
C30 H30A 0.9600 .
C30 H30B 0.9600 .
C30 H30C 0.9600 .
N1 N2 1.385(3) .
N1 H1A 0.8600 .
N3 N4 1.388(3) .
N3 H3A 0.8600 .
O1 H1E 0.9600 .
O3 H3E 0.9600 .

loop_
_geom_hbond_atom_site_label_D
_geom_hbond_atom_site_label_H
_geom_hbond_atom_site_label_A
_geom_hbond_distance_DH
_geom_hbond_distance_HA
_geom_hbond_distance_DA
_geom_hbond_angle_DHA
_geom_hbond_site_symmetry_A
O3 H3E O4 0.96 1.65 2.605(2) 175.9 2_656
O1 H1E O2 0.96 1.71 2.658(2) 171.1 2_746
N3 H3A O1 0.86 1.84 2.561(3) 139.7 .
N1 H1A O3 0.86 1.85 2.565(3) 139.2 .
C30 H30C Cl1 0.96 2.98 3.893(3) 159.8 4_566
C30 H30B Cl1 0.96 2.69 3.501(3) 142.3 2_655
C19 H19 O4 0.93 2.56 3.230(3) 129.2 2_656
C15 H15C N2 0.96 2.45 3.292(3) 145.7 3_656
C15 H15B Cl2 0.96 2.84 3.590(3) 135.3 2_645
C13 H13 F2 0.93 2.63 3.556(3) 175.0 2_655
C4 H4 O2 0.93 2.61 3.281(3) 129.5 2_746
N1 H1A O3 0.86 1.85 2.565(3) 139.2 .
N3 H3A O1 0.86 1.84 2.561(3) 139.7 .
O1 H1E O2 0.96 1.71 2.658(2) 171.1 2_746
O3 H3E O4 0.96 1.65 2.605(2) 175.9 2_656
C4 H4 O2 0.93 2.61 3.281(3) 129.5 2_746
C13 H13 F2 0.93 2.63 3.556(3) 175.0 2_655
C15 H15B Cl2 0.96 2.84 3.590(3) 135.3 2_645
C15 H15C N2 0.96 2.45 3.292(3) 145.7 3_656
C19 H19 O4 0.93 2.56 3.230(3) 129.2 2_656
C30 H30B Cl1 0.96 2.69 3.501(3) 142.3 2_655
C30 H30C Cl1 0.96 2.98 3.893(3) 159.8 4_566
N1 H1A O3 0.86 1.85 2.565(3) 139.2 .
N3 H3A O1 0.86 1.84 2.561(3) 139.7 .
O1 H1E O2 0.96 1.71 2.658(2) 171.1 2_746
O3 H3E O4 0.96 1.65 2.605(2) 175.9 2_656

loop_
_geom_torsion_atom_site_label_1
_geom_torsion_atom_site_label_2
_geom_torsion_atom_site_label_3
_geom_torsion_atom_site_label_4
_geom_torsion
_geom_torsion_site_symmetry_1
_geom_torsion_site_symmetry_2
_geom_torsion_site_symmetry_3
_geom_torsion_site_symmetry_4
C6 C1 C2 C3 -0.9(4) . . . .
C1 C2 C3 C4 0.9(4) . . . .
C2 C3 C4 C5 -0.9(4) . . . .
C3 C4 C5 O1 -179.9(2) . . . .
C3 C4 C5 C6 0.8(4) . . . .
C2 C1 C6 C5 0.8(4) . . . .
C2 C1 C6 C7 179.2(2) . . . .
O1 C5 C6 C1 179.9(2) . . . .
C4 C5 C6 C1 -0.8(4) . . . .
O1 C5 C6 C7 1.7(4) . . . .
C4 C5 C6 C7 -179.0(3) . . . .
C1 C6 C7 O2 9.4(4) . . . .
C5 C6 C7 O2 -172.3(3) . . . .
C1 C6 C7 N3 -171.7(2) . . . .
C5 C6 C7 N3 6.6(4) . . . .
N4 C8 C9 C10 169.6(2) . . . .
C15 C8 C9 C10 -9.8(4) . . . .
N4 C8 C9 C14 -16.3(4) . . . .
C15 C8 C9 C14 164.3(3) . . . .
C14 C9 C10 C11 -1.2(4) . . . .
C8 C9 C10 C11 173.6(2) . . . .
C9 C10 C11 C12 0.8(4) . . . .
C9 C10 C11 Cl1 -178.9(2) . . . .
C10 C11 C12 F1 -179.3(2) . . . .
Cl1 C11 C12 F1 0.5(4) . . . .
C10 C11 C12 C13 0.0(4) . . . .
Cl1 C11 C12 C13 179.8(2) . . . .
F1 C12 C13 C14 178.9(2) . . . .
C11 C12 C13 C14 -0.4(4) . . . .
C12 C13 C14 C9 0.0(4) . . . .
C10 C9 C14 C13 0.8(4) . . . .
C8 C9 C14 C13 -173.5(3) . . . .
C21 C16 C17 C18 0.5(4) . . . .
C16 C17 C18 C19 1.0(4) . . . .
C17 C18 C19 C20 -1.8(4) . . . .
C18 C19 C20 O3 -178.9(2) . . . .
C18 C19 C20 C21 1.1(4) . . . .
C17 C16 C21 C20 -1.2(4) . . . .
C17 C16 C21 C22 178.5(2) . . . .
O3 C20 C21 C16 -179.7(2) . . . .
C19 C20 C21 C16 0.4(4) . . . .
O3 C20 C21 C22 0.7(4) . . . .
C19 C20 C21 C22 -179.2(3) . . . .
C16 C21 C22 O4 9.0(4) . . . .
C20 C21 C22 O4 -171.4(3) . . . .
C16 C21 C22 N1 -171.6(2) . . . .
C20 C21 C22 N1 8.0(4) . . . .
N2 C23 C24 C25 169.6(2) . . . .
C30 C23 C24 C25 -12.3(4) . . . .
N2 C23 C24 C29 -14.3(4) . . . .
C30 C23 C24 C29 163.8(3) . . . .
C29 C24 C25 C26 -1.3(4) . . . .
C23 C24 C25 C26 175.1(2) . . . .
C24 C25 C26 C27 0.4(4) . . . .
C24 C25 C26 Cl2 -178.6(2) . . . .
C25 C26 C27 F2 -179.6(2) . . . .
Cl2 C26 C27 F2 -0.6(4) . . . .
C25 C26 C27 C28 1.2(4) . . . .
Cl2 C26 C27 C28 -179.8(2) . . . .
F2 C27 C28 C29 179.0(2) . . . .
C26 C27 C28 C29 -1.8(4) . . . .
C27 C28 C29 C24 0.9(4) . . . .
C25 C24 C29 C28 0.7(4) . . . .
C23 C24 C29 C28 -175.5(3) . . . .
O4 C22 N1 N2 -1.6(4) . . . .
C21 C22 N1 N2 179.0(2) . . . .
C24 C23 N2 N1 -179.1(2) . . . .
C30 C23 N2 N1 2.8(4) . . . .
C22 N1 N2 C23 -177.9(3) . . . .
O2 C7 N3 N4 -2.1(4) . . . .
C6 C7 N3 N4 179.1(2) . . . .
C9 C8 N4 N3 -178.2(2) . . . .
C15 C8 N4 N3 1.2(4) . . . .
C7 N3 N4 C8 -175.7(3) . . . .
